data_4082572
loop_
_publ_author_name
'Shimogawa, Ryuichi'
'Takao, Toshiro'
'Suzuki, Hiroharu'

_publ_section_title
;
 Synthesis, Characterization, and Reactions of Ruthenium(II), -(III), and
 -(IV) Complexes with Sterically Demanding
 1,2,4-Tri-tert-butylcyclopentadienyl Ligands
;
_journal_issue 1
_journal_name_full Organometallics
_journal_page_first 289
_journal_paper_doi 10.1021/om401035y
_journal_volume 33
_journal_year 2014
_chemical_formula_sum 'C34 H58 Cl2 Ru2'
_chemical_formula_weight 739.84
_chemical_name_systematic
; 
 ? 
;
_space_group_IT_number 2
_symmetry_cell_setting triclinic
_symmetry_space_group_name_Hall '-P 1'
_symmetry_space_group_name_H-M 'P -1'
_atom_sites_solution_hydrogens geom
_atom_sites_solution_primary direct
_atom_sites_solution_secondary difmap
_audit_creation_method SHELXL-97
_cell_angle_alpha 72.3950(19)
_cell_angle_beta 87.6590(17)
_cell_angle_gamma 77.2220(18)
_cell_formula_units_Z 2
_cell_length_a 9.6980(4)
_cell_length_b 11.4602(6)
_cell_length_c 16.8913(7)
_cell_measurement_reflns_used 14460
_cell_measurement_temperature 123(2)
_cell_measurement_theta_max 25.35
_cell_measurement_theta_min 3.07
_cell_volume 1744.39(14)
_computing_cell_refinement PROCESS-AUTO
_computing_data_collection 'PROCESS-AUTO (Rigaku, 1998)'
_computing_data_reduction 'SHELXS-97 (Sheldrick, 1990)'
_computing_molecular_graphics 'ORTEX (P.McArdle, 1995)'
_computing_publication_material SHELXL-97
_computing_structure_refinement 'SHELXL-97 (Sheldrick, 1997)'
_computing_structure_solution SHELXS-97
_diffrn_ambient_temperature 123(2)
_diffrn_detector_area_resol_mean 10
_diffrn_measured_fraction_theta_full 0.996
_diffrn_measured_fraction_theta_max 0.996
_diffrn_measurement_device_type 'Rigaku R-AXIS RAPID Imaging Plate'
_diffrn_measurement_method \w
_diffrn_radiation_monochromator graphite
_diffrn_radiation_source 'Rigaku Rotating Anode Ultrax18'
_diffrn_radiation_type MoK\a
_diffrn_radiation_wavelength 0.71069
_diffrn_reflns_av_R_equivalents 0.0248
_diffrn_reflns_av_sigmaI/netI 0.0332
_diffrn_reflns_limit_h_max 11
_diffrn_reflns_limit_h_min -11
_diffrn_reflns_limit_k_max 13
_diffrn_reflns_limit_k_min -13
_diffrn_reflns_limit_l_max 20
_diffrn_reflns_limit_l_min -19
_diffrn_reflns_number 14448
_diffrn_reflns_theta_full 25.35
_diffrn_reflns_theta_max 25.35
_diffrn_reflns_theta_min 3.07
_exptl_absorpt_coefficient_mu 1.039
_exptl_absorpt_correction_T_max 1.0000
_exptl_absorpt_correction_T_min 0.7356
_exptl_absorpt_correction_type empirical
_exptl_crystal_colour purple
_exptl_crystal_density_diffrn 1.409
_exptl_crystal_density_meas ?
_exptl_crystal_density_method 'not measured'
_exptl_crystal_description platelet
_exptl_crystal_F_000 768
_exptl_crystal_size_max 0.247
_exptl_crystal_size_mid 0.133
_exptl_crystal_size_min 0.106
_refine_diff_density_max 0.578
_refine_diff_density_min -0.414
_refine_diff_density_rms 0.062
_refine_ls_extinction_method none
_refine_ls_goodness_of_fit_ref 1.022
_refine_ls_hydrogen_treatment mixed
_refine_ls_matrix_type full
_refine_ls_number_parameters 431
_refine_ls_number_reflns 6362
_refine_ls_number_restraints 0
_refine_ls_restrained_S_all 1.022
_refine_ls_R_factor_all 0.0243
_refine_ls_R_factor_gt 0.0206
_refine_ls_shift/su_max 0.001
_refine_ls_shift/su_mean 0.000
_refine_ls_structure_factor_coef Fsqd
_refine_ls_weighting_details 'calc w=1/[\s^2^(Fo^2^)+(0.0127P)^2^+1.2198P] where P=(Fo^2^+2Fc^2^)/3'
_refine_ls_weighting_scheme calc
_refine_ls_wR_factor_gt 0.0476
_refine_ls_wR_factor_ref 0.0494
_reflns_number_gt 5792
_reflns_number_total 6362
_reflns_threshold_expression >2sigma(I)
_cod_data_source_file om401035y_si_001.cif
_cod_data_source_block tBu3CpRu2Cl2
_cod_depositor_comments
;
The following automatic conversions were performed:

'_symmetry_cell_setting' value 'Triclinic' changed to 'triclinic'
according to
/usr/data/users/saulius/automatic-downloads/current/ACS/lib/dictionaries/cif_core.dic
dictionary named 'cif_core.dic' version 2.4.2 from
2011-04-26.

'_exptl_absorpt_correction_type' value 'Empirical'
changed to 'empirical' according to
/usr/data/users/saulius/automatic-downloads/current/ACS/lib/dictionaries/cif_core.dic
dictionary named 'cif_core.dic' version 2.4.2 from 2011-04-26.

Automatic conversion script
Id: cif_fix_values 2281 2013-09-26 08:29:07Z andrius 

The following automatic conversions were performed:

'_exptl_crystal_density_meas' value 'not measured' was changed to '?'
- the value is perceived as not measured.

Automatic conversion script
Id: cif_fix_values 3008 2015-01-20 13:52:24Z robertas 
;
_cod_original_sg_symbol_H-M P-1
_cod_database_code 4082572

loop_
_symmetry_equiv_pos_as_xyz
'x, y, z'
'-x, -y, -z'

loop_
_atom_site_label
_atom_site_type_symbol
_atom_site_fract_x
_atom_site_fract_y
_atom_site_fract_z
_atom_site_U_iso_or_equiv
_atom_site_adp_type
_atom_site_occupancy
_atom_site_symmetry_multiplicity
_atom_site_calc_flag
_atom_site_refinement_flags
Ru1 Ru 0.848019(15) 0.316572(13) 0.270084(9) 0.01455(5) Uani 1 1 d .
Ru2 Ru 0.686900(15) 0.586727(13) 0.155595(9) 0.01419(5) Uani 1 1 d .
Cl1 Cl 0.60544(5) 0.40049(4) 0.22493(3) 0.02252(11) Uani 1 1 d .
Cl2 Cl 0.89002(5) 0.44069(5) 0.13412(3) 0.02723(12) Uani 1 1 d .
C1 C 1.02186(19) 0.28945(18) 0.35230(12) 0.0191(4) Uani 1 1 d .
C2 C 1.0453(2) 0.19328(18) 0.31354(12) 0.0180(4) Uani 1 1 d .
C3 C 0.93357(19) 0.12496(17) 0.33158(11) 0.0158(4) Uani 1 1 d .
C4 C 0.83716(19) 0.17933(17) 0.38691(11) 0.0162(4) Uani 1 1 d .
C5 C 0.89454(19) 0.27909(18) 0.39753(12) 0.0179(4) Uani 1 1 d .
C6 C 1.1153(2) 0.38055(19) 0.34999(14) 0.0250(4) Uani 1 1 d .
C7 C 1.2142(3) 0.3882(3) 0.27659(17) 0.0420(6) Uani 1 1 d .
H7A H 1.2704 0.4505 0.2742 0.052(8) Uiso 1 1 calc R
H7B H 1.1581 0.4131 0.2249 0.058(9) Uiso 1 1 calc R
H7C H 1.2775 0.3060 0.2837 0.044(7) Uiso 1 1 calc R
C8 C 1.2032(3) 0.3317(2) 0.43214(17) 0.0396(6) Uani 1 1 d .
H8A H 1.2640 0.3894 0.4326 0.043(7) Uiso 1 1 calc R
H8B H 1.2619 0.2483 0.4370 0.058(9) Uiso 1 1 calc R
H8C H 1.1394 0.3264 0.4790 0.049(8) Uiso 1 1 calc R
C9 C 1.0264(2) 0.5108(2) 0.34291(15) 0.0323(5) Uani 1 1 d .
H9A H 1.0888 0.5679 0.3418 0.045(7) Uiso 1 1 calc R
H9B H 0.9649 0.5065 0.3907 0.030(6) Uiso 1 1 calc R
H9C H 0.9683 0.5420 0.2916 0.046(8) Uiso 1 1 calc R
C10 C 0.9332(2) 0.01700(18) 0.29464(12) 0.0197(4) Uani 1 1 d .
C11 C 1.0734(2) -0.0126(2) 0.25188(13) 0.0272(5) Uani 1 1 d .
H11A H 1.1520 -0.0363 0.2923 0.036(7) Uiso 1 1 calc R
H11B H 1.0841 0.0617 0.2066 0.025(6) Uiso 1 1 calc R
H11C H 1.0738 -0.0821 0.2294 0.037(7) Uiso 1 1 calc R
C12 C 0.8153(2) 0.0539(2) 0.22751(13) 0.0241(4) Uani 1 1 d .
H12A H 0.7236 0.0792 0.2512 0.026(6) Uiso 1 1 calc R
H12B H 0.8144 -0.0180 0.2077 0.041(7) Uiso 1 1 calc R
H12C H 0.8328 0.1240 0.1809 0.030(6) Uiso 1 1 calc R
C13 C 0.9207(2) -0.10487(19) 0.36240(13) 0.0261(5) Uani 1 1 d .
H13A H 0.9934 -0.1247 0.4060 0.032(6) Uiso 1 1 calc R
H13B H 0.9341 -0.1737 0.3378 0.032(6) Uiso 1 1 calc R
H13C H 0.8269 -0.0938 0.3865 0.028(6) Uiso 1 1 calc R
C14 C 0.7082(2) 0.14332(19) 0.43591(12) 0.0198(4) Uani 1 1 d .
C15 C 0.7634(2) 0.0364(2) 0.51607(13) 0.0288(5) Uani 1 1 d .
H15A H 0.6831 0.0116 0.5488 0.029(6) Uiso 1 1 calc R
H15B H 0.8219 0.0655 0.5488 0.028(6) Uiso 1 1 calc R
H15C H 0.8203 -0.0358 0.5014 0.024(6) Uiso 1 1 calc R
C16 C 0.6036(2) 0.1038(2) 0.38844(13) 0.0248(4) Uani 1 1 d .
H16A H 0.5220 0.0881 0.4229 0.032(6) Uiso 1 1 calc R
H16B H 0.6505 0.0271 0.3754 0.027(6) Uiso 1 1 calc R
H16C H 0.5717 0.1710 0.3368 0.036(7) Uiso 1 1 calc R
C17 C 0.6225(2) 0.2557(2) 0.46127(13) 0.0284(5) Uani 1 1 d .
H17A H 0.5358 0.2347 0.4880 0.028(6) Uiso 1 1 calc R
H17B H 0.5978 0.3286 0.4118 0.029(6) Uiso 1 1 calc R
H17C H 0.6792 0.2753 0.5002 0.039(7) Uiso 1 1 calc R
C18 C 0.57872(19) 0.73612(17) 0.20034(12) 0.0173(4) Uani 1 1 d .
C19 C 0.5042(2) 0.73457(17) 0.13035(12) 0.0176(4) Uani 1 1 d .
C20 C 0.5926(2) 0.74765(17) 0.05896(11) 0.0170(4) Uani 1 1 d .
C21 C 0.72816(19) 0.76413(17) 0.08528(11) 0.0164(4) Uani 1 1 d .
C22 C 0.7154(2) 0.75460(17) 0.17180(12) 0.0169(4) Uani 1 1 d .
C23 C 0.5234(2) 0.73058(19) 0.28641(12) 0.0209(4) Uani 1 1 d .
C24 C 0.3937(2) 0.6719(2) 0.30205(14) 0.0313(5) Uani 1 1 d .
H24A H 0.3595 0.6691 0.3579 0.045(7) Uiso 1 1 calc R
H24B H 0.4196 0.5865 0.2976 0.031(6) Uiso 1 1 calc R
H24C H 0.3189 0.7226 0.2607 0.039(7) Uiso 1 1 calc R
C25 C 0.4822(2) 0.8657(2) 0.29063(14) 0.0280(5) Uani 1 1 d .
H25A H 0.4447 0.8655 0.3454 0.041(7) Uiso 1 1 calc R
H25B H 0.4098 0.9154 0.2476 0.032(6) Uiso 1 1 calc R
H25C H 0.5658 0.9025 0.2816 0.036(7) Uiso 1 1 calc R
C26 C 0.6373(2) 0.6534(2) 0.35359(13) 0.0305(5) Uani 1 1 d .
H26A H 0.5985 0.6493 0.4086 0.039(7) Uiso 1 1 calc R
H26B H 0.7185 0.6932 0.3461 0.047(8) Uiso 1 1 calc R
H26C H 0.6678 0.5683 0.3490 0.033(6) Uiso 1 1 calc R
C27 C 0.5382(2) 0.74359(19) -0.02455(12) 0.0226(4) Uani 1 1 d .
C28 C 0.3840(2) 0.7279(2) -0.01673(13) 0.0283(5) Uani 1 1 d .
H28A H 0.3790 0.6507 0.0275 0.021(5) Uiso 1 1 calc R
H28B H 0.3508 0.7233 -0.0695 0.040(7) Uiso 1 1 calc R
H28C H 0.3242 0.7999 -0.0032 0.039(7) Uiso 1 1 calc R
C29 C 0.6221(2) 0.6306(2) -0.04996(13) 0.0280(5) Uani 1 1 d .
H29A H 0.6140 0.5528 -0.0072 0.028(6) Uiso 1 1 calc R
H29B H 0.7218 0.6354 -0.0558 0.035(7) Uiso 1 1 calc R
H29C H 0.5839 0.6317 -0.1031 0.045(7) Uiso 1 1 calc R
C30 C 0.5386(3) 0.8673(2) -0.09339(13) 0.0327(5) Uani 1 1 d .
H30A H 0.4963 0.8655 -0.1446 0.054(8) Uiso 1 1 calc R
H30B H 0.6362 0.8774 -0.1034 0.028(6) Uiso 1 1 calc R
H30C H 0.4837 0.9377 -0.0761 0.038(7) Uiso 1 1 calc R
C31 C 0.8589(2) 0.80055(18) 0.03884(12) 0.0208(4) Uani 1 1 d .
C32 C 0.9859(2) 0.7628(2) 0.10060(13) 0.0278(5) Uani 1 1 d .
H32A H 0.9648 0.8092 0.1413 0.037(7) Uiso 1 1 calc R
H32B H 1.0701 0.7827 0.0702 0.037(7) Uiso 1 1 calc R
H32C H 1.0031 0.6725 0.1294 0.024(6) Uiso 1 1 calc R
C33 C 0.8250(2) 0.9448(2) 0.00157(14) 0.0292(5) Uani 1 1 d .
H33A H 0.8064 0.9834 0.0465 0.035(7) Uiso 1 1 calc R
H33B H 0.7414 0.9714 -0.0356 0.034(7) Uiso 1 1 calc R
H33C H 0.9058 0.9711 -0.0299 0.034(6) Uiso 1 1 calc R
C34 C 0.9087(2) 0.7408(2) -0.02967(13) 0.0275(5) Uani 1 1 d .
H34A H 0.9967 0.7645 -0.0521 0.030(6) Uiso 1 1 calc R
H34B H 0.8361 0.7701 -0.0742 0.032(6) Uiso 1 1 calc R
H34C H 0.9253 0.6493 -0.0067 0.031(6) Uiso 1 1 calc R
H2 H 1.117(2) 0.178(2) 0.2776(14) 0.025(6) Uiso 1 1 d .
H5 H 0.854(2) 0.3324(19) 0.4282(12) 0.013(5) Uiso 1 1 d .
H19 H 0.411(2) 0.7181(19) 0.1304(12) 0.015(5) Uiso 1 1 d .
H22 H 0.788(2) 0.756(2) 0.2031(13) 0.022(6) Uiso 1 1 d .

loop_
_atom_site_aniso_label
_atom_site_aniso_U_11
_atom_site_aniso_U_22
_atom_site_aniso_U_33
_atom_site_aniso_U_23
_atom_site_aniso_U_13
_atom_site_aniso_U_12
Ru1 0.01414(8) 0.01327(8) 0.01537(8) -0.00334(6) -0.00046(6) -0.00243(6)
Ru2 0.01649(8) 0.01232(8) 0.01383(8) -0.00482(6) 0.00014(6) -0.00199(6)
Cl1 0.0179(2) 0.0160(2) 0.0303(3) 0.00011(19) -0.00857(19) -0.00524(18)
Cl2 0.0335(3) 0.0186(2) 0.0201(2) -0.00165(19) 0.0109(2) 0.0059(2)
C1 0.0158(9) 0.0182(10) 0.0222(10) -0.0039(8) -0.0059(7) -0.0034(8)
C2 0.0142(9) 0.0167(10) 0.0203(10) -0.0026(8) 0.0004(8) -0.0021(7)
C3 0.0143(9) 0.0142(9) 0.0160(9) -0.0017(7) -0.0035(7) -0.0007(7)
C4 0.0152(9) 0.0168(10) 0.0151(9) -0.0024(7) -0.0020(7) -0.0034(7)
C5 0.0161(9) 0.0187(10) 0.0185(9) -0.0055(8) -0.0026(7) -0.0025(8)
C6 0.0198(10) 0.0213(11) 0.0357(12) -0.0070(9) -0.0026(9) -0.0097(8)
C7 0.0336(13) 0.0430(15) 0.0607(17) -0.0227(13) 0.0153(12) -0.0240(12)
C8 0.0325(13) 0.0312(13) 0.0566(16) -0.0097(11) -0.0197(12) -0.0114(11)
C9 0.0302(12) 0.0227(12) 0.0466(14) -0.0100(10) -0.0062(10) -0.0101(9)
C10 0.0197(10) 0.0174(10) 0.0222(10) -0.0071(8) -0.0019(8) -0.0025(8)
C11 0.0263(11) 0.0264(11) 0.0311(11) -0.0142(9) 0.0009(9) -0.0022(9)
C12 0.0249(11) 0.0234(11) 0.0263(11) -0.0118(9) -0.0048(8) -0.0031(9)
C13 0.0313(12) 0.0163(10) 0.0304(11) -0.0056(9) -0.0054(9) -0.0051(9)
C14 0.0179(10) 0.0257(11) 0.0174(9) -0.0057(8) 0.0031(7) -0.0092(8)
C15 0.0315(12) 0.0339(13) 0.0196(10) -0.0006(9) 0.0018(9) -0.0149(10)
C16 0.0204(10) 0.0319(12) 0.0243(10) -0.0071(9) 0.0018(8) -0.0123(9)
C17 0.0246(11) 0.0378(13) 0.0265(11) -0.0142(10) 0.0084(9) -0.0099(9)
C18 0.0172(9) 0.0127(9) 0.0229(10) -0.0083(8) 0.0021(7) -0.0014(7)
C19 0.0172(10) 0.0130(9) 0.0222(10) -0.0054(7) -0.0005(8) -0.0024(7)
C20 0.0212(10) 0.0089(9) 0.0188(9) -0.0027(7) -0.0018(7) -0.0005(7)
C21 0.0198(9) 0.0108(9) 0.0199(9) -0.0067(7) 0.0015(7) -0.0029(7)
C22 0.0183(10) 0.0151(9) 0.0194(9) -0.0082(8) 0.0009(8) -0.0039(8)
C23 0.0229(10) 0.0226(11) 0.0200(10) -0.0107(8) 0.0063(8) -0.0060(8)
C24 0.0321(12) 0.0386(13) 0.0319(12) -0.0176(10) 0.0150(10) -0.0183(10)
C25 0.0317(12) 0.0284(12) 0.0285(11) -0.0162(9) 0.0103(9) -0.0068(9)
C26 0.0340(12) 0.0361(13) 0.0204(10) -0.0114(9) 0.0031(9) -0.0022(10)
C27 0.0298(11) 0.0185(10) 0.0184(10) -0.0036(8) -0.0055(8) -0.0042(8)
C28 0.0302(12) 0.0250(11) 0.0297(11) -0.0082(9) -0.0107(9) -0.0040(9)
C29 0.0352(12) 0.0283(12) 0.0239(11) -0.0137(9) -0.0051(9) -0.0047(10)
C30 0.0421(14) 0.0281(12) 0.0226(11) 0.0002(9) -0.0076(10) -0.0065(10)
C31 0.0238(10) 0.0176(10) 0.0232(10) -0.0079(8) 0.0077(8) -0.0078(8)
C32 0.0221(10) 0.0329(12) 0.0330(12) -0.0143(10) 0.0096(9) -0.0108(9)
C33 0.0346(12) 0.0208(11) 0.0343(12) -0.0092(9) 0.0101(10) -0.0112(9)
C34 0.0332(12) 0.0258(12) 0.0265(11) -0.0111(9) 0.0134(9) -0.0103(9)

loop_
_atom_type_symbol
_atom_type_description
_atom_type_scat_dispersion_real
_atom_type_scat_dispersion_imag
_atom_type_scat_source
C C 0.0033 0.0016 'International Tables Vol C Tables 4.2.6.8 and 6.1.1.4'
H H 0.0000 0.0000 'International Tables Vol C Tables 4.2.6.8 and 6.1.1.4'
Cl Cl 0.1484 0.1585 'International Tables Vol C Tables 4.2.6.8 and 6.1.1.4'
Ru Ru -1.2594 0.8363 'International Tables Vol C Tables 4.2.6.8 and 6.1.1.4'

loop_
_geom_angle_atom_site_label_1
_geom_angle_atom_site_label_2
_geom_angle_atom_site_label_3
_geom_angle
C5 Ru1 C3 66.46(7)
C5 Ru1 C2 64.94(7)
C3 Ru1 C2 39.87(7)
C5 Ru1 C4 39.53(7)
C3 Ru1 C4 40.45(7)
C2 Ru1 C4 66.61(7)
C5 Ru1 C1 39.44(7)
C3 Ru1 C1 67.27(7)
C2 Ru1 C1 38.91(7)
C4 Ru1 C1 67.36(7)
C5 Ru1 Cl2 143.69(6)
C3 Ru1 Cl2 129.40(5)
C2 Ru1 Cl2 105.08(5)
C4 Ru1 Cl2 169.84(5)
C1 Ru1 Cl2 110.29(6)
C5 Ru1 Cl1 116.95(5)
C3 Ru1 Cl1 124.27(5)
C2 Ru1 Cl1 163.53(6)
C4 Ru1 Cl1 103.84(5)
C1 Ru1 Cl1 151.83(6)
Cl2 Ru1 Cl1 82.751(18)
C22 Ru2 C20 66.81(7)
C22 Ru2 C19 65.14(7)
C20 Ru2 C19 39.82(7)
C22 Ru2 C18 39.52(7)
C20 Ru2 C18 67.39(7)
C19 Ru2 C18 38.99(7)
C22 Ru2 C21 39.57(7)
C20 Ru2 C21 40.58(7)
C19 Ru2 C21 66.52(7)
C18 Ru2 C21 67.27(7)
C22 Ru2 Cl2 118.31(5)
C20 Ru2 Cl2 121.80(5)
C19 Ru2 Cl2 160.58(5)
C18 Ru2 Cl2 154.40(5)
C21 Ru2 Cl2 103.29(5)
C22 Ru2 Cl1 142.11(5)
C20 Ru2 Cl1 130.86(5)
C19 Ru2 Cl1 105.72(6)
C18 Ru2 Cl1 109.54(5)
C21 Ru2 Cl1 171.30(5)
Cl2 Ru2 Cl1 82.919(18)
Ru2 Cl1 Ru1 83.984(16)
Ru2 Cl2 Ru1 84.536(16)
C2 C1 C5 105.58(17)
C2 C1 C6 127.39(18)
C5 C1 C6 126.98(18)
C2 C1 Ru1 69.84(10)
C5 C1 Ru1 69.31(10)
C6 C1 Ru1 127.35(14)
C1 C2 C3 110.84(17)
C1 C2 Ru1 71.26(10)
C3 C2 Ru1 69.96(10)
C2 C3 C4 106.59(16)
C2 C3 C10 120.77(16)
C4 C3 C10 132.64(17)
C2 C3 Ru1 70.18(10)
C4 C3 Ru1 70.50(10)
C10 C3 Ru1 124.35(12)
C5 C4 C3 105.71(16)
C5 C4 C14 120.32(17)
C3 C4 C14 133.71(17)
C5 C4 Ru1 69.34(11)
C3 C4 Ru1 69.05(10)
C14 C4 Ru1 130.17(12)
C1 C5 C4 111.27(17)
C1 C5 Ru1 71.25(11)
C4 C5 Ru1 71.13(11)
C1 C6 C9 110.87(17)
C1 C6 C7 110.37(18)
C9 C6 C7 109.34(19)
C1 C6 C8 107.72(17)
C9 C6 C8 108.74(19)
C7 C6 C8 109.76(19)
C11 C10 C13 106.56(16)
C11 C10 C12 106.53(16)
C13 C10 C12 110.52(17)
C11 C10 C3 109.54(16)
C13 C10 C3 111.87(16)
C12 C10 C3 111.56(15)
C4 C14 C17 109.85(17)
C4 C14 C16 115.14(16)
C17 C14 C16 105.96(16)
C4 C14 C15 107.68(15)
C17 C14 C15 107.98(17)
C16 C14 C15 110.03(17)
C19 C18 C22 105.86(17)
C19 C18 C23 127.87(17)
C22 C18 C23 126.09(17)
C19 C18 Ru2 70.16(10)
C22 C18 Ru2 69.23(10)
C23 C18 Ru2 128.84(13)
C18 C19 C20 110.75(17)
C18 C19 Ru2 70.84(10)
C20 C19 Ru2 69.81(10)
C19 C20 C21 106.44(16)
C19 C20 C27 121.02(17)
C21 C20 C27 132.54(17)
C19 C20 Ru2 70.37(10)
C21 C20 Ru2 70.63(10)
C27 C20 Ru2 123.91(13)
C22 C21 C20 105.77(16)
C22 C21 C31 120.05(17)
C20 C21 C31 133.78(17)
C22 C21 Ru2 68.87(11)
C20 C21 Ru2 68.79(10)
C31 C21 Ru2 131.91(13)
C18 C22 C21 111.11(17)
C18 C22 Ru2 71.26(11)
C21 C22 Ru2 71.56(11)
C18 C23 C24 110.63(16)
C18 C23 C25 107.40(16)
C24 C23 C25 109.67(17)
C18 C23 C26 110.95(16)
C24 C23 C26 108.92(18)
C25 C23 C26 109.25(18)
C29 C27 C30 110.96(18)
C29 C27 C28 105.73(17)
C30 C27 C28 106.97(16)
C29 C27 C20 112.30(15)
C30 C27 C20 110.82(17)
C28 C27 C20 109.78(17)
C34 C31 C21 116.05(17)
C34 C31 C33 109.36(17)
C21 C31 C33 107.39(16)
C34 C31 C32 106.02(16)
C21 C31 C32 109.82(16)
C33 C31 C32 107.96(17)

loop_
_geom_bond_atom_site_label_1
_geom_bond_atom_site_label_2
_geom_bond_distance
Ru1 C5 2.1110(19)
Ru1 C3 2.1152(18)
Ru1 C2 2.1181(18)
Ru1 C4 2.1349(18)
Ru1 C1 2.1367(18)
Ru1 Cl2 2.3806(5)
Ru1 Cl1 2.3965(5)
Ru2 C22 2.1006(19)
Ru2 C20 2.1111(18)
Ru2 C19 2.1186(18)
Ru2 C18 2.1275(18)
Ru2 C21 2.1364(19)
Ru2 Cl2 2.3798(5)
Ru2 Cl1 2.3894(5)
C1 C2 1.417(3)
C1 C5 1.434(3)
C1 C6 1.518(3)
C2 C3 1.443(3)
C3 C4 1.469(3)
C3 C10 1.546(3)
C4 C5 1.436(3)
C4 C14 1.535(3)
C6 C9 1.523(3)
C6 C7 1.529(3)
C6 C8 1.543(3)
C10 C11 1.533(3)
C10 C13 1.540(3)
C10 C12 1.541(3)
C14 C17 1.537(3)
C14 C16 1.538(3)
C14 C15 1.545(3)
C18 C19 1.417(3)
C18 C22 1.430(3)
C18 C23 1.517(3)
C19 C20 1.440(3)
C20 C21 1.473(3)
C20 C27 1.543(3)
C21 C22 1.435(3)
C21 C31 1.533(3)
C23 C24 1.531(3)
C23 C25 1.534(3)
C23 C26 1.534(3)
C27 C29 1.537(3)
C27 C30 1.538(3)
C27 C28 1.541(3)
C31 C34 1.526(3)
C31 C33 1.544(3)
C31 C32 1.546(3)

loop_
_geom_torsion_atom_site_label_1
_geom_torsion_atom_site_label_2
_geom_torsion_atom_site_label_3
_geom_torsion_atom_site_label_4
_geom_torsion
C22 Ru2 Cl1 Ru1 -91.25(9)
C20 Ru2 Cl1 Ru1 163.46(7)
C19 Ru2 Cl1 Ru1 -160.79(5)
C18 Ru2 Cl1 Ru1 -119.98(5)
C21 Ru2 Cl1 Ru1 173.0(3)
Cl2 Ru2 Cl1 Ru1 36.972(17)
C5 Ru1 Cl1 Ru2 110.88(6)
C3 Ru1 Cl1 Ru2 -170.41(6)
C2 Ru1 Cl1 Ru2 -156.62(19)
C4 Ru1 Cl1 Ru2 150.89(5)
C1 Ru1 Cl1 Ru2 83.23(12)
Cl2 Ru1 Cl1 Ru2 -36.973(17)
C22 Ru2 Cl2 Ru1 109.55(6)
C20 Ru2 Cl2 Ru1 -171.54(6)
C19 Ru2 Cl2 Ru1 -155.17(16)
C18 Ru2 Cl2 Ru1 84.16(12)
C21 Ru2 Cl2 Ru1 148.97(5)
Cl1 Ru2 Cl2 Ru1 -37.217(17)
C5 Ru1 Cl2 Ru2 -89.66(9)
C3 Ru1 Cl2 Ru2 166.15(7)
C2 Ru1 Cl2 Ru2 -157.68(6)
C4 Ru1 Cl2 Ru2 168.2(3)
C1 Ru1 Cl2 Ru2 -117.11(6)
Cl1 Ru1 Cl2 Ru2 37.104(17)
C5 Ru1 C1 C2 116.39(16)
C3 Ru1 C1 C2 36.31(11)
C4 Ru1 C1 C2 80.32(12)
Cl2 Ru1 C1 C2 -89.06(11)
Cl1 Ru1 C1 C2 157.02(10)
C3 Ru1 C1 C5 -80.08(12)
C2 Ru1 C1 C5 -116.39(16)
C4 Ru1 C1 C5 -36.07(11)
Cl2 Ru1 C1 C5 154.55(10)
Cl1 Ru1 C1 C5 40.63(18)
C5 Ru1 C1 C6 -121.4(2)
C3 Ru1 C1 C6 158.5(2)
C2 Ru1 C1 C6 122.2(2)
C4 Ru1 C1 C6 -157.4(2)
Cl2 Ru1 C1 C6 33.18(19)
Cl1 Ru1 C1 C6 -80.7(2)
C5 C1 C2 C3 1.5(2)
C6 C1 C2 C3 178.90(18)
Ru1 C1 C2 C3 -58.91(13)
C5 C1 C2 Ru1 60.45(12)
C6 C1 C2 Ru1 -122.19(19)
C5 Ru1 C2 C1 -38.92(12)
C3 Ru1 C2 C1 -121.57(16)
C4 Ru1 C2 C1 -82.42(12)
Cl2 Ru1 C2 C1 103.77(11)
Cl1 Ru1 C2 C1 -139.47(17)
C5 Ru1 C2 C3 82.65(12)
C4 Ru1 C2 C3 39.15(11)
C1 Ru1 C2 C3 121.57(16)
Cl2 Ru1 C2 C3 -134.66(10)
Cl1 Ru1 C2 C3 -17.9(3)
C1 C2 C3 C4 -1.8(2)
Ru1 C2 C3 C4 -61.46(12)
C1 C2 C3 C10 178.58(15)
Ru1 C2 C3 C10 118.90(16)
C1 C2 C3 Ru1 59.68(13)
C5 Ru1 C3 C2 -78.51(12)
C4 Ru1 C3 C2 -116.72(15)
C1 Ru1 C3 C2 -35.46(11)
Cl2 Ru1 C3 C2 62.73(12)
Cl1 Ru1 C3 C2 173.95(9)
C5 Ru1 C3 C4 38.21(10)
C2 Ru1 C3 C4 116.72(15)
C1 Ru1 C3 C4 81.26(11)
Cl2 Ru1 C3 C4 179.45(8)
Cl1 Ru1 C3 C4 -69.33(11)
C5 Ru1 C3 C10 167.14(17)
C2 Ru1 C3 C10 -114.35(19)
C4 Ru1 C3 C10 128.9(2)
C1 Ru1 C3 C10 -149.81(17)
Cl2 Ru1 C3 C10 -51.63(17)
Cl1 Ru1 C3 C10 59.60(17)
C2 C3 C4 C5 1.27(19)
C10 C3 C4 C5 -179.17(18)
Ru1 C3 C4 C5 -59.99(12)
C2 C3 C4 C14 -172.61(18)
C10 C3 C4 C14 7.0(3)
Ru1 C3 C4 C14 126.1(2)
C2 C3 C4 Ru1 61.25(12)
C10 C3 C4 Ru1 -119.18(19)
C3 Ru1 C4 C5 117.01(15)
C2 Ru1 C4 C5 78.41(12)
C1 Ru1 C4 C5 35.99(11)
Cl2 Ru1 C4 C5 114.6(3)
Cl1 Ru1 C4 C5 -115.77(10)
C5 Ru1 C4 C3 -117.01(15)
C2 Ru1 C4 C3 -38.60(10)
C1 Ru1 C4 C3 -81.02(11)
Cl2 Ru1 C4 C3 -2.4(4)
Cl1 Ru1 C4 C3 127.22(9)
C5 Ru1 C4 C14 112.8(2)
C3 Ru1 C4 C14 -130.2(2)
C2 Ru1 C4 C14 -168.8(2)
C1 Ru1 C4 C14 148.80(19)
Cl2 Ru1 C4 C14 -132.6(2)
Cl1 Ru1 C4 C14 -2.96(18)
C2 C1 C5 C4 -0.7(2)
C6 C1 C5 C4 -178.08(17)
Ru1 C1 C5 C4 60.09(13)
C2 C1 C5 Ru1 -60.80(12)
C6 C1 C5 Ru1 121.83(19)
C3 C4 C5 C1 -0.4(2)
C14 C4 C5 C1 174.52(16)
Ru1 C4 C5 C1 -60.16(13)
C3 C4 C5 Ru1 59.80(11)
C14 C4 C5 Ru1 -125.32(16)
C3 Ru1 C5 C1 82.30(12)
C2 Ru1 C5 C1 38.39(11)
C4 Ru1 C5 C1 121.39(16)
Cl2 Ru1 C5 C1 -42.90(15)
Cl1 Ru1 C5 C1 -159.83(9)
C3 Ru1 C5 C4 -39.09(11)
C2 Ru1 C5 C4 -82.99(12)
C1 Ru1 C5 C4 -121.39(16)
Cl2 Ru1 C5 C4 -164.29(8)
Cl1 Ru1 C5 C4 78.78(11)
C2 C1 C6 C9 141.0(2)
C5 C1 C6 C9 -42.2(3)
Ru1 C1 C6 C9 48.9(2)
C2 C1 C6 C7 19.7(3)
C5 C1 C6 C7 -163.5(2)
Ru1 C1 C6 C7 -72.5(2)
C2 C1 C6 C8 -100.1(2)
C5 C1 C6 C8 76.7(2)
Ru1 C1 C6 C8 167.72(16)
C2 C3 C10 C11 8.5(2)
C4 C3 C10 C11 -171.01(18)
Ru1 C3 C10 C11 94.43(17)
C2 C3 C10 C13 126.43(18)
C4 C3 C10 C13 -53.1(3)
Ru1 C3 C10 C13 -147.65(14)
C2 C3 C10 C12 -109.19(19)
C4 C3 C10 C12 71.3(3)
Ru1 C3 C10 C12 -23.3(2)
C5 C4 C14 C17 24.2(2)
C3 C4 C14 C17 -162.59(19)
Ru1 C4 C14 C17 -63.4(2)
C5 C4 C14 C16 143.74(18)
C3 C4 C14 C16 -43.1(3)
Ru1 C4 C14 C16 56.1(2)
C5 C4 C14 C15 -93.1(2)
C3 C4 C14 C15 80.0(2)
Ru1 C4 C14 C15 179.24(14)
C22 Ru2 C18 C19 116.59(16)
C20 Ru2 C18 C19 36.11(11)
C21 Ru2 C18 C19 80.26(12)
Cl2 Ru2 C18 C19 152.97(11)
Cl1 Ru2 C18 C19 -91.06(11)
C20 Ru2 C18 C22 -80.48(12)
C19 Ru2 C18 C22 -116.59(16)
C21 Ru2 C18 C22 -36.33(11)
Cl2 Ru2 C18 C22 36.39(18)
Cl1 Ru2 C18 C22 152.35(9)
C22 Ru2 C18 C23 -120.2(2)
C20 Ru2 C18 C23 159.30(19)
C19 Ru2 C18 C23 123.2(2)
C21 Ru2 C18 C23 -156.55(19)
Cl2 Ru2 C18 C23 -83.8(2)
Cl1 Ru2 C18 C23 32.13(18)
C22 C18 C19 C20 1.9(2)
C23 C18 C19 C20 177.15(18)
Ru2 C18 C19 C20 -58.51(13)
C22 C18 C19 Ru2 60.37(12)
C23 C18 C19 Ru2 -124.3(2)
C22 Ru2 C19 C18 -38.84(11)
C20 Ru2 C19 C18 -121.83(16)
C21 Ru2 C19 C18 -82.37(12)
Cl2 Ru2 C19 C18 -143.79(14)
Cl1 Ru2 C19 C18 101.80(11)
C22 Ru2 C19 C20 82.99(12)
C18 Ru2 C19 C20 121.83(16)
C21 Ru2 C19 C20 39.46(11)
Cl2 Ru2 C19 C20 -22.0(2)
Cl1 Ru2 C19 C20 -136.37(10)
C18 C19 C20 C21 -2.7(2)
Ru2 C19 C20 C21 -61.81(12)
C18 C19 C20 C27 177.59(16)
Ru2 C19 C20 C27 118.47(17)
C18 C19 C20 Ru2 59.12(13)
C22 Ru2 C20 C19 -78.44(12)
C18 Ru2 C20 C19 -35.39(11)
C21 Ru2 C20 C19 -116.35(15)
Cl2 Ru2 C20 C19 171.59(9)
Cl1 Ru2 C20 C19 61.43(12)
C22 Ru2 C20 C21 37.91(10)
C19 Ru2 C20 C21 116.35(15)
C18 Ru2 C20 C21 80.97(11)
Cl2 Ru2 C20 C21 -72.06(11)
Cl1 Ru2 C20 C21 177.78(8)
C22 Ru2 C20 C27 166.75(18)
C19 Ru2 C20 C27 -114.8(2)
C18 Ru2 C20 C27 -150.19(18)
C21 Ru2 C20 C27 128.8(2)
Cl2 Ru2 C20 C27 56.78(18)
Cl1 Ru2 C20 C27 -53.37(18)
C19 C20 C21 C22 2.40(19)
C27 C20 C21 C22 -177.93(18)
Ru2 C20 C21 C22 -59.24(12)
C19 C20 C21 C31 -170.02(19)
C27 C20 C21 C31 9.7(3)
Ru2 C20 C21 C31 128.3(2)
C19 C20 C21 Ru2 61.64(12)
C27 C20 C21 Ru2 -118.7(2)
C20 Ru2 C21 C22 117.55(15)
C19 Ru2 C21 C22 78.83(11)
C18 Ru2 C21 C22 36.28(11)
Cl2 Ru2 C21 C22 -118.63(10)
Cl1 Ru2 C21 C22 106.4(3)
C22 Ru2 C21 C20 -117.55(15)
C19 Ru2 C21 C20 -38.72(10)
C18 Ru2 C21 C20 -81.27(11)
Cl2 Ru2 C21 C20 123.82(9)
Cl1 Ru2 C21 C20 -11.1(4)
C22 Ru2 C21 C31 112.0(2)
C20 Ru2 C21 C31 -130.5(2)
C19 Ru2 C21 C31 -169.2(2)
C18 Ru2 C21 C31 148.3(2)
Cl2 Ru2 C21 C31 -6.64(18)
Cl1 Ru2 C21 C31 -141.6(3)
C19 C18 C22 C21 -0.3(2)
C23 C18 C22 C21 -175.66(17)
Ru2 C18 C22 C21 60.73(13)
C19 C18 C22 Ru2 -60.98(13)
C23 C18 C22 Ru2 123.61(19)
C20 C21 C22 C18 -1.4(2)
C31 C21 C22 C18 172.33(16)
Ru2 C21 C22 C18 -60.54(13)
C20 C21 C22 Ru2 59.19(12)
C31 C21 C22 Ru2 -127.13(16)
C20 Ru2 C22 C18 82.07(12)
C19 Ru2 C22 C18 38.33(11)
C21 Ru2 C22 C18 120.93(15)
Cl2 Ru2 C22 C18 -163.07(9)
Cl1 Ru2 C22 C18 -45.40(14)
C20 Ru2 C22 C21 -38.86(11)
C19 Ru2 C22 C21 -82.60(12)
C18 Ru2 C22 C21 -120.93(15)
Cl2 Ru2 C22 C21 76.00(11)
Cl1 Ru2 C22 C21 -166.33(8)
C19 C18 C23 C24 22.4(3)
C22 C18 C23 C24 -163.21(19)
Ru2 C18 C23 C24 -71.9(2)
C19 C18 C23 C25 -97.3(2)
C22 C18 C23 C25 77.1(2)
Ru2 C18 C23 C25 168.47(14)
C19 C18 C23 C26 143.4(2)
C22 C18 C23 C26 -42.2(3)
Ru2 C18 C23 C26 49.1(2)
C19 C20 C27 C29 -115.9(2)
C21 C20 C27 C29 64.5(3)
Ru2 C20 C27 C29 -29.8(2)
C19 C20 C27 C30 119.4(2)
C21 C20 C27 C30 -60.3(3)
Ru2 C20 C27 C30 -154.53(15)
C19 C20 C27 C28 1.4(2)
C21 C20 C27 C28 -178.21(18)
Ru2 C20 C27 C28 87.52(19)
C22 C21 C31 C34 146.37(18)
C20 C21 C31 C34 -42.1(3)
Ru2 C21 C31 C34 58.7(2)
C22 C21 C31 C33 -91.0(2)
C20 C21 C31 C33 80.6(3)
Ru2 C21 C31 C33 -178.64(14)
C22 C21 C31 C32 26.2(2)
C20 C21 C31 C32 -162.24(19)
Ru2 C21 C31 C32 -61.5(2)
